data_7003063
loop_
_publ_author_name
'Rajendiran, Venugopal'
'Murali, Mariappan'
'Suresh, Eringathodi'
'Sinha, Sarika'
'Somasundaram, Kumaravel'
'Palaniandavar, Mallayan'

_publ_section_title
;
 Mixed ligand ruthenium(ii) complexes of
 bis(pyrid-2-yl)-/bis(benzimidazol-2-yl)-dithioether and diimines:
 Study of non-covalent DNA binding and cytotoxicity
;
_journal_issue 1
_journal_name_full 'Dalton Transactions'
_journal_page_first 148
_journal_paper_doi 10.1039/b710578a
_journal_year 2008
_chemical_formula_sum 'C34 H35 F12 N7 O P2 Ru S2'
_chemical_formula_weight 1012.82
_chemical_name_systematic
;
?
;
_space_group_IT_number 14
_symmetry_cell_setting monoclinic
_symmetry_space_group_name_Hall '-P 2yab'
_symmetry_space_group_name_H-M 'P 1 21/a 1'
_atom_sites_solution_hydrogens geom
_atom_sites_solution_primary direct
_atom_sites_solution_secondary difmap
_audit_creation_method SHELXL-97
_cell_angle_alpha 90.00
_cell_angle_beta 115.44(2)
_cell_angle_gamma 90.00
_cell_formula_units_Z 4
_cell_length_a 14.886(4)
_cell_length_b 18.276(8)
_cell_length_c 16.665(4)
_cell_measurement_temperature 293(2)
_cell_volume 4094(2)
_computing_molecular_graphics ZORTEP
_computing_structure_refinement 'SHELXL-97 (Sheldrick, 1997)'
_computing_structure_solution 'SHELXS-97 (Sheldrick, 1990)'
_diffrn_ambient_temperature 293(2)
_diffrn_measured_fraction_theta_full 0.863
_diffrn_measured_fraction_theta_max 0.863
_diffrn_radiation_monochromator graphite
_diffrn_radiation_source 'fine-focus sealed tube'
_diffrn_radiation_type MoK\a
_diffrn_radiation_wavelength 0.71073
_diffrn_reflns_av_R_equivalents 0.0524
_diffrn_reflns_av_sigmaI/netI 0.0740
_diffrn_reflns_limit_h_max 13
_diffrn_reflns_limit_h_min 0
_diffrn_reflns_limit_k_max 21
_diffrn_reflns_limit_k_min 0
_diffrn_reflns_limit_l_max 17
_diffrn_reflns_limit_l_min -19
_diffrn_reflns_number 6720
_diffrn_reflns_theta_full 24.97
_diffrn_reflns_theta_max 24.97
_diffrn_reflns_theta_min 2.23
_exptl_absorpt_coefficient_mu 0.657
_exptl_crystal_colour yellow
_exptl_crystal_density_diffrn 1.643
_exptl_crystal_density_method 'not measured'
_exptl_crystal_description plate
_exptl_crystal_F_000 2040
_refine_diff_density_max 0.909
_refine_diff_density_min -0.663
_refine_diff_density_rms 0.122
_refine_ls_extinction_method none
_refine_ls_goodness_of_fit_ref 1.138
_refine_ls_hydrogen_treatment mixed
_refine_ls_matrix_type full
_refine_ls_number_parameters 535
_refine_ls_number_reflns 6422
_refine_ls_number_restraints 0
_refine_ls_restrained_S_all 1.138
_refine_ls_R_factor_all 0.1276
_refine_ls_R_factor_gt 0.0716
_refine_ls_shift/su_max 0.000
_refine_ls_shift/su_mean 0.000
_refine_ls_structure_factor_coef Fsqd
_refine_ls_weighting_details 'w=1/[\s^2^(Fo^2^)+(0.0439P)^2^+41.2994P] where P=(Fo^2^+2Fc^2^)/3'
_refine_ls_weighting_scheme calc
_refine_ls_wR_factor_gt 0.1690
_refine_ls_wR_factor_ref 0.2064
_reflns_number_gt 4095
_reflns_number_total 6422
_reflns_threshold_expression >2sigma(I)
_cod_data_source_file b710578a.txt
_cod_data_source_block sag
_cod_depositor_comments
;
The following automatic conversions were performed:
'_symmetry_cell_setting' value 'Monoclinic' changed to 'monoclinic'
according to '/home/saulius/struct/CIF-dictionaries/cif_core.dic'
dictionary named 'cif_core.dic' version 2.4.1 from 2010-06-29.

Automatic conversion script
Id: cif_fix_enum 1527 2010-12-29 10:47:43Z saulius 

The following automatic conversions were performed:

'_refine_ls_weighting_scheme' value 'calc
w=1/[\s^2^(Fo^2^)+(0.0439P)^2^+41.2994P] where P=(Fo^2^+2Fc^2^)/3'
was changed to 'calc'. New tag '_refine_ls_weighting_details' was
created. The value of the new tag was set to
'w=1/[\s^2^(Fo^2^)+(0.0439P)^2^+41.2994P] where P=(Fo^2^+2Fc^2^)/3'.

Automatic conversion script
Id: cif_fix_values 3143 2015-03-26 13:38:13Z robertas 
;
_cod_original_sg_symbol_H-M P21/a
_cod_database_code 7003063

loop_
_symmetry_equiv_pos_as_xyz
'x, y, z'
'-x+1/2, y+1/2, -z'
'-x, -y, -z'
'x-1/2, -y-1/2, z'

loop_
_atom_site_label
_atom_site_type_symbol
_atom_site_fract_x
_atom_site_fract_y
_atom_site_fract_z
_atom_site_U_iso_or_equiv
_atom_site_adp_type
_atom_site_occupancy
_atom_site_calc_flag
_atom_site_refinement_flags
_atom_site_disorder_assembly
_atom_site_disorder_group
Ru1 Ru 0.78564(6) 0.91385(4) 0.26299(5) 0.0320(2) Uani 1 d . . .
N1 N 0.8244(6) 0.9191(5) 0.1553(5) 0.0363(19) Uani 1 d . . .
N2 N 0.8748(7) 0.9661(5) 0.0591(6) 0.051(2) Uani 1 d . . .
H2 H 0.9018 0.9960 0.0362 0.062(6) Uiso 1 calc R . .
N3 N 0.7537(6) 0.9047(5) 0.3760(5) 0.039(2) Uani 1 d . . .
N4 N 0.7288(8) 0.8516(6) 0.4839(7) 0.068(3) Uani 1 d . . .
H4 H 0.7221 0.8175 0.5165 0.062(6) Uiso 1 calc R . .
N5 N 0.6387(6) 0.8760(4) 0.1840(5) 0.0365(19) Uani 1 d . . .
N6 N 0.7082(6) 1.0129(4) 0.2187(5) 0.0344(19) Uani 1 d . . .
S1 S 0.8684(2) 0.80221(14) 0.29345(17) 0.0440(7) Uani 1 d . . .
S2 S 0.9347(2) 0.96725(17) 0.35591(18) 0.0499(7) Uani 1 d . . .
C1 C 0.7354(9) 1.0348(6) 0.4233(7) 0.055(3) Uani 1 d . . .
H1 H 0.7459 1.0589 0.3788 0.062(6) Uiso 1 calc R . .
C2 C 0.7160(10) 1.0737(7) 0.4839(9) 0.068(4) Uani 1 d . . .
H2A H 0.7113 1.1245 0.4797 0.062(6) Uiso 1 calc R . .
C3 C 0.7033(12) 1.0382(9) 0.5514(10) 0.088(5) Uani 1 d . . .
H3 H 0.6917 1.0661 0.5927 0.062(6) Uiso 1 calc R . .
C4 C 0.7072(12) 0.9642(9) 0.5600(9) 0.084(5) Uani 1 d . . .
H4A H 0.6991 0.9408 0.6060 0.062(6) Uiso 1 calc R . .
C5 C 0.7239(9) 0.9260(7) 0.4966(7) 0.060(3) Uani 1 d . . .
C6 C 0.7394(7) 0.9599(6) 0.4284(6) 0.042(3) Uani 1 d . . .
C7 C 0.7459(8) 0.8418(6) 0.4125(7) 0.050(3) Uani 1 d . . .
C8 C 0.7569(9) 0.7663(6) 0.3850(8) 0.059(3) Uani 1 d . . .
H8A H 0.7034 0.7568 0.3268 0.062(6) Uiso 1 calc R . .
H8B H 0.7501 0.7319 0.4264 0.062(6) Uiso 1 calc R . .
C9 C 0.8544(9) 0.7525(6) 0.3810(7) 0.054(3) Uani 1 d . . .
H9A H 0.8604 0.7006 0.3725 0.062(6) Uiso 1 calc R . .
H9B H 0.9081 0.7661 0.4376 0.062(6) Uiso 1 calc R . .
C10 C 0.9992(8) 0.8265(7) 0.3539(9) 0.065(4) Uani 1 d . . .
H10A H 1.0356 0.7849 0.3888 0.062(6) Uiso 1 calc R . .
H10B H 1.0262 0.8382 0.3118 0.062(6) Uiso 1 calc R . .
C11 C 1.0131(9) 0.8908(7) 0.4143(8) 0.070(4) Uani 1 d . . .
H11A H 1.0822 0.9060 0.4395 0.062(6) Uiso 1 calc R . .
H11B H 0.9974 0.8762 0.4628 0.062(6) Uiso 1 calc R . .
C12 C 1.0034(9) 0.9976(7) 0.2959(8) 0.063(3) Uani 1 d . . .
H12A H 1.0497 1.0353 0.3307 0.062(6) Uiso 1 calc R . .
H12B H 1.0422 0.9568 0.2907 0.062(6) Uiso 1 calc R . .
C13 C 0.9408(9) 1.0280(7) 0.2032(8) 0.057(3) Uani 1 d . . .
H13A H 0.8986 1.0667 0.2074 0.062(6) Uiso 1 calc R . .
H13B H 0.9847 1.0491 0.1801 0.062(6) Uiso 1 calc R . .
C14 C 0.8780(8) 0.9716(6) 0.1406(7) 0.045(3) Uani 1 d . . .
C15 C 0.8216(7) 0.9049(6) 0.0185(7) 0.042(2) Uani 1 d . . .
C16 C 0.7902(7) 0.8742(6) 0.0783(6) 0.037(2) Uani 1 d . . .
C17 C 0.7380(8) 0.8086(6) 0.0591(6) 0.045(3) Uani 1 d . . .
H17 H 0.7193 0.7860 0.0996 0.062(6) Uiso 1 calc R . .
C18 C 0.7155(8) 0.7789(6) -0.0233(8) 0.054(3) Uani 1 d . . .
H18 H 0.6800 0.7353 -0.0386 0.062(6) Uiso 1 calc R . .
C19 C 0.7436(9) 0.8115(7) -0.0846(7) 0.057(3) Uani 1 d . . .
H19 H 0.7253 0.7897 -0.1399 0.062(6) Uiso 1 calc R . .
C20 C 0.7981(9) 0.8756(7) -0.0647(7) 0.059(3) Uani 1 d . . .
H20 H 0.8179 0.8977 -0.1048 0.062(6) Uiso 1 calc R . .
C21 C 0.7420(8) 1.0813(6) 0.2327(7) 0.048(3) Uani 1 d . . .
H21 H 0.8090 1.0889 0.2695 0.062(6) Uiso 1 calc R . .
C22 C 0.6835(10) 1.1410(6) 0.1958(8) 0.058(3) Uani 1 d . . .
H22 H 0.7115 1.1876 0.2072 0.062(6) Uiso 1 calc R . .
C23 C 0.5858(10) 1.1331(7) 0.1433(8) 0.059(3) Uani 1 d . . .
H23 H 0.5463 1.1741 0.1197 0.062(6) Uiso 1 calc R . .
C24 C 0.5441(9) 1.0641(6) 0.1242(7) 0.046(3) Uani 1 d . . .
C25 C 0.6093(8) 1.0055(5) 0.1647(6) 0.035(2) Uani 1 d . . .
C26 C 0.5721(7) 0.9309(5) 0.1483(6) 0.037(2) Uani 1 d . . .
C27 C 0.4697(8) 0.9193(7) 0.0965(7) 0.049(3) Uani 1 d . . .
C28 C 0.4353(8) 0.8471(7) 0.0823(7) 0.055(3) Uani 1 d . . .
H28 H 0.3685 0.8364 0.0483 0.062(6) Uiso 1 calc R . .
C29 C 0.5040(9) 0.7928(6) 0.1205(8) 0.058(3) Uani 1 d . . .
H29 H 0.4829 0.7443 0.1138 0.062(6) Uiso 1 calc R . .
C30 C 0.6036(8) 0.8084(6) 0.1685(7) 0.044(3) Uani 1 d . . .
H30 H 0.6480 0.7697 0.1910 0.062(6) Uiso 1 calc R . .
C31 C 0.4064(9) 0.9818(7) 0.0585(7) 0.057(3) Uani 1 d . . .
H31 H 0.3387 0.9746 0.0239 0.062(6) Uiso 1 calc R . .
C32 C 0.4430(10) 1.0495(8) 0.0721(8) 0.067(4) Uani 1 d . . .
H32 H 0.4000 1.0885 0.0463 0.062(6) Uiso 1 calc R . .
P1 P 1.0021(4) 1.2393(3) 0.3240(3) 0.0873(13) Uani 1 d . . .
P2 P 0.6586(2) 0.58958(18) 0.1476(2) 0.0546(8) Uani 1 d . . .
F1 F 0.7395(6) 0.5596(6) 0.1206(7) 0.121(4) Uani 1 d . . .
F2 F 0.6855(10) 0.5286(6) 0.2176(8) 0.162(5) Uani 1 d . . .
F3 F 0.5805(6) 0.5378(6) 0.0774(7) 0.120(4) Uani 1 d . . .
F4 F 0.5764(6) 0.6179(4) 0.1755(6) 0.094(3) Uani 1 d . . .
F5 F 0.7343(8) 0.6426(7) 0.2154(9) 0.178(6) Uani 1 d . . .
F6 F 0.6307(10) 0.6529(6) 0.0809(8) 0.164(5) Uani 1 d . . .
F7 F 0.9185(13) 1.2032(7) 0.2541(13) 0.286(12) Uani 1 d . . .
F8 F 1.0658(17) 1.1931(14) 0.2989(19) 0.330(15) Uani 1 d . . .
F9 F 0.9973(19) 1.1749(8) 0.3791(12) 0.269(10) Uani 1 d . . .
F10 F 0.9302(17) 1.2804(11) 0.3451(19) 0.297(13) Uani 1 d . . .
F11 F 1.0020(16) 1.3047(8) 0.2751(11) 0.253(10) Uani 1 d . . .
F12 F 1.0776(17) 1.2680(9) 0.4035(11) 0.322(15) Uani 1 d . . .
O1 O 0.7020(11) 0.7351(7) 0.5832(8) 0.139(5) Uani 1 d . . .
C33 C 0.9576(13) 0.4965(12) 0.3087(12) 0.116(6) Uani 1 d . . .
H33A H 0.8871 0.4917 0.2892 0.18(5) Uiso 1 calc R . .
H33B H 0.9918 0.4714 0.3643 0.18(5) Uiso 1 calc R . .
H33C H 0.9760 0.4755 0.2651 0.18(5) Uiso 1 calc R . .
C34 C 0.9848(14) 0.5739(13) 0.3202(13) 0.096(6) Uani 1 d . . .
N7 N 1.0038(13) 0.6335(11) 0.3287(12) 0.131(7) Uani 1 d . . .

loop_
_atom_site_aniso_label
_atom_site_aniso_U_11
_atom_site_aniso_U_22
_atom_site_aniso_U_33
_atom_site_aniso_U_23
_atom_site_aniso_U_13
_atom_site_aniso_U_12
Ru1 0.0265(5) 0.0353(4) 0.0329(4) 0.0012(4) 0.0115(3) 0.0005(4)
N1 0.026(5) 0.048(5) 0.034(4) -0.004(4) 0.011(3) -0.002(4)
N2 0.046(6) 0.062(6) 0.052(5) 0.008(5) 0.029(5) -0.008(5)
N3 0.034(5) 0.050(5) 0.032(4) -0.003(4) 0.013(4) 0.006(4)
N4 0.093(9) 0.066(7) 0.065(7) 0.026(6) 0.052(6) 0.025(6)
N5 0.030(5) 0.043(5) 0.038(4) 0.001(4) 0.015(4) -0.004(4)
N6 0.034(5) 0.033(4) 0.035(4) 0.002(3) 0.013(4) 0.004(4)
S1 0.0372(17) 0.0447(15) 0.0483(15) 0.0054(12) 0.0167(12) 0.0116(12)
S2 0.0350(17) 0.0636(18) 0.0451(15) -0.0088(13) 0.0114(12) -0.0078(14)
C1 0.061(8) 0.049(7) 0.049(6) -0.012(5) 0.018(6) -0.009(6)
C2 0.084(10) 0.051(8) 0.071(8) -0.016(6) 0.036(8) 0.003(7)
C3 0.103(13) 0.103(12) 0.075(10) -0.033(9) 0.055(9) 0.007(10)
C4 0.122(14) 0.087(11) 0.070(9) 0.009(8) 0.068(9) 0.023(10)
C5 0.059(9) 0.087(10) 0.047(6) -0.004(6) 0.034(6) 0.008(7)
C6 0.035(7) 0.055(7) 0.035(5) -0.004(5) 0.015(5) 0.005(5)
C7 0.044(7) 0.062(8) 0.047(6) 0.022(6) 0.024(5) 0.014(6)
C8 0.075(9) 0.047(7) 0.063(7) 0.015(6) 0.038(7) 0.004(6)
C9 0.063(8) 0.047(7) 0.051(6) 0.006(5) 0.023(6) 0.011(6)
C10 0.028(7) 0.072(9) 0.083(9) 0.014(7) 0.013(6) 0.014(6)
C11 0.042(8) 0.084(10) 0.054(7) 0.003(7) -0.007(6) -0.007(6)
C12 0.049(8) 0.071(8) 0.069(8) -0.029(7) 0.025(7) -0.020(6)
C13 0.053(8) 0.069(8) 0.066(8) -0.006(6) 0.041(7) -0.020(6)
C14 0.036(7) 0.052(7) 0.052(6) 0.008(5) 0.023(5) -0.002(5)
C15 0.030(6) 0.054(7) 0.048(6) 0.004(5) 0.021(5) 0.004(5)
C16 0.024(6) 0.048(6) 0.041(6) 0.003(5) 0.016(4) 0.010(5)
C17 0.051(7) 0.043(6) 0.040(6) 0.000(5) 0.019(5) 0.016(5)
C18 0.050(8) 0.048(7) 0.064(8) -0.008(6) 0.024(6) 0.007(6)
C19 0.070(9) 0.061(8) 0.043(6) -0.015(6) 0.026(6) 0.003(7)
C20 0.068(9) 0.076(9) 0.045(6) 0.000(6) 0.035(6) 0.006(7)
C21 0.049(7) 0.042(6) 0.053(6) -0.001(5) 0.023(5) -0.002(5)
C22 0.073(9) 0.026(6) 0.079(8) 0.006(5) 0.037(8) 0.008(6)
C23 0.063(9) 0.053(8) 0.065(8) 0.016(6) 0.032(7) 0.023(6)
C24 0.047(8) 0.045(6) 0.051(6) 0.013(5) 0.025(6) 0.015(5)
C25 0.036(7) 0.038(5) 0.043(6) 0.009(4) 0.029(5) 0.004(5)
C26 0.025(6) 0.049(6) 0.035(5) 0.008(4) 0.012(4) 0.006(4)
C27 0.033(7) 0.066(7) 0.046(6) -0.001(6) 0.016(5) -0.003(6)
C28 0.028(7) 0.071(8) 0.057(7) -0.008(6) 0.011(5) -0.013(6)
C29 0.058(9) 0.043(7) 0.067(8) -0.007(6) 0.023(7) -0.009(6)
C30 0.032(7) 0.040(6) 0.058(7) -0.003(5) 0.018(5) -0.004(5)
C31 0.028(7) 0.087(10) 0.054(7) 0.005(7) 0.014(5) 0.015(6)
C32 0.059(9) 0.078(9) 0.061(8) 0.009(7) 0.022(7) 0.030(7)
P1 0.081(3) 0.094(3) 0.069(2) 0.006(2) 0.015(2) -0.024(3)
P2 0.053(2) 0.0541(18) 0.0622(18) -0.0116(16) 0.0300(16) -0.0073(16)
F1 0.063(6) 0.152(9) 0.176(9) -0.064(7) 0.077(6) -0.025(6)
F2 0.236(14) 0.142(10) 0.140(9) 0.066(8) 0.110(10) 0.092(10)
F3 0.059(5) 0.157(9) 0.155(8) -0.104(7) 0.056(6) -0.041(5)
F4 0.101(7) 0.085(6) 0.122(7) -0.033(5) 0.071(6) -0.007(5)
F5 0.092(8) 0.173(11) 0.236(14) -0.131(11) 0.037(8) -0.035(7)
F6 0.237(14) 0.137(10) 0.160(11) 0.064(8) 0.126(11) 0.032(10)
F7 0.210(16) 0.110(10) 0.30(2) -0.003(12) -0.114(15) -0.018(11)
F8 0.29(3) 0.35(3) 0.48(4) -0.20(3) 0.29(3) -0.08(2)
F9 0.48(3) 0.141(12) 0.204(16) 0.071(12) 0.16(2) 0.000(17)
F10 0.33(3) 0.222(19) 0.52(4) 0.03(2) 0.36(3) 0.061(19)
F11 0.44(3) 0.136(12) 0.196(14) 0.037(11) 0.144(17) -0.092(15)
F12 0.36(3) 0.186(16) 0.159(13) -0.007(12) -0.132(15) -0.069(17)
O1 0.185(14) 0.137(11) 0.121(10) 0.030(8) 0.092(10) -0.012(10)
C33 0.090(14) 0.15(2) 0.116(15) 0.015(14) 0.050(12) 0.009(13)
C34 0.066(12) 0.122(17) 0.102(13) -0.010(13) 0.037(10) 0.027(12)
N7 0.091(12) 0.137(15) 0.142(15) -0.015(13) 0.027(10) 0.042(12)

loop_
_atom_type_symbol
_atom_type_description
_atom_type_scat_dispersion_real
_atom_type_scat_dispersion_imag
_atom_type_scat_source
C C 0.0033 0.0016 'International Tables Vol C Tables 4.2.6.8 and 6.1.1.4'
H H 0.0000 0.0000 'International Tables Vol C Tables 4.2.6.8 and 6.1.1.4'
N N 0.0061 0.0033 'International Tables Vol C Tables 4.2.6.8 and 6.1.1.4'
O O 0.0106 0.0060 'International Tables Vol C Tables 4.2.6.8 and 6.1.1.4'
S S 0.1246 0.1234 'International Tables Vol C Tables 4.2.6.8 and 6.1.1.4'
P P 0.1023 0.0942 'International Tables Vol C Tables 4.2.6.8 and 6.1.1.4'
F F 0.0171 0.0103 'International Tables Vol C Tables 4.2.6.8 and 6.1.1.4'
Ru Ru -1.2594 0.8363 'International Tables Vol C Tables 4.2.6.8 and 6.1.1.4'

loop_
_geom_angle_atom_site_label_1
_geom_angle_atom_site_label_2
_geom_angle_atom_site_label_3
_geom_angle
_geom_angle_site_symmetry_1
_geom_angle_site_symmetry_3
_geom_angle_publ_flag
N6 Ru1 N1 88.4(3) . . ?
N6 Ru1 N5 78.4(3) . . ?
N1 Ru1 N5 94.1(3) . . ?
N6 Ru1 N3 94.7(3) . . ?
N1 Ru1 N3 176.7(3) . . ?
N5 Ru1 N3 87.8(3) . . ?
N6 Ru1 S2 95.5(2) . . ?
N1 Ru1 S2 90.9(2) . . ?
N5 Ru1 S2 171.9(2) . . ?
N3 Ru1 S2 87.5(2) . . ?
N6 Ru1 S1 172.7(2) . . ?
N1 Ru1 S1 85.0(2) . . ?
N5 Ru1 S1 99.1(2) . . ?
N3 Ru1 S1 92.1(2) . . ?
S2 Ru1 S1 87.60(11) . . ?
C14 N1 C16 105.0(8) . . ?
C14 N1 Ru1 126.2(7) . . ?
C16 N1 Ru1 128.3(6) . . ?
C14 N2 C15 108.9(9) . . ?
C7 N3 C6 105.6(8) . . ?
C7 N3 Ru1 124.6(7) . . ?
C6 N3 Ru1 129.7(7) . . ?
C7 N4 C5 108.1(10) . . ?
C30 N5 C26 116.8(9) . . ?
C30 N5 Ru1 129.8(7) . . ?
C26 N5 Ru1 113.3(6) . . ?
C21 N6 C25 115.4(8) . . ?
C21 N6 Ru1 129.7(7) . . ?
C25 N6 Ru1 114.8(6) . . ?
C9 S1 C10 98.2(6) . . ?
C9 S1 Ru1 112.6(4) . . ?
C10 S1 Ru1 104.3(4) . . ?
C12 S2 C11 98.5(6) . . ?
C12 S2 Ru1 111.7(4) . . ?
C11 S2 Ru1 104.2(4) . . ?
C2 C1 C6 119.4(12) . . ?
C1 C2 C3 120.3(12) . . ?
C4 C3 C2 122.7(12) . . ?
C3 C4 C5 115.9(13) . . ?
C4 C5 N4 130.9(12) . . ?
C4 C5 C6 123.2(13) . . ?
N4 C5 C6 105.8(9) . . ?
C1 C6 C5 118.3(10) . . ?
C1 C6 N3 133.7(10) . . ?
C5 C6 N3 108.0(10) . . ?
N3 C7 N4 112.4(10) . . ?
N3 C7 C8 128.2(10) . . ?
N4 C7 C8 119.3(10) . . ?
C7 C8 C9 114.0(10) . . ?
C8 C9 S1 113.6(8) . . ?
C11 C10 S1 111.6(8) . . ?
C10 C11 S2 111.8(8) . . ?
C13 C12 S2 115.5(8) . . ?
C14 C13 C12 112.8(10) . . ?
N1 C14 N2 111.5(9) . . ?
N1 C14 C13 128.1(9) . . ?
N2 C14 C13 120.2(9) . . ?
N2 C15 C20 131.0(10) . . ?
N2 C15 C16 106.1(9) . . ?
C20 C15 C16 123.0(11) . . ?
C15 C16 C17 120.8(10) . . ?
C15 C16 N1 108.3(9) . . ?
C17 C16 N1 130.9(9) . . ?
C18 C17 C16 116.2(10) . . ?
C17 C18 C19 122.8(11) . . ?
C20 C19 C18 121.0(10) . . ?
C19 C20 C15 116.0(11) . . ?
N6 C21 C22 123.5(11) . . ?
C23 C22 C21 120.6(11) . . ?
C22 C23 C24 120.1(11) . . ?
C23 C24 C32 124.9(11) . . ?
C23 C24 C25 115.8(10) . . ?
C32 C24 C25 119.2(11) . . ?
N6 C25 C24 124.5(9) . . ?
N6 C25 C26 115.8(8) . . ?
C24 C25 C26 119.7(9) . . ?
N5 C26 C27 123.6(9) . . ?
N5 C26 C25 117.6(8) . . ?
C27 C26 C25 118.8(9) . . ?
C28 C27 C26 117.9(10) . . ?
C28 C27 C31 123.4(10) . . ?
C26 C27 C31 118.7(11) . . ?
C29 C28 C27 117.3(10) . . ?
C28 C29 C30 121.4(11) . . ?
N5 C30 C29 122.9(10) . . ?
C32 C31 C27 121.3(11) . . ?
C31 C32 C24 122.2(11) . . ?
F12 P1 F11 91.7(10) . . ?
F12 P1 F7 169.2(15) . . ?
F11 P1 F7 97.5(10) . . ?
F12 P1 F8 97.4(15) . . ?
F11 P1 F8 99.1(14) . . ?
F7 P1 F8 86.8(12) . . ?
F12 P1 F10 87.4(14) . . ?
F11 P1 F10 83.6(11) . . ?
F7 P1 F10 87.9(14) . . ?
F8 P1 F10 174.4(13) . . ?
F12 P1 F9 86.9(11) . . ?
F11 P1 F9 174.9(12) . . ?
F7 P1 F9 83.4(11) . . ?
F8 P1 F9 85.9(13) . . ?
F10 P1 F9 91.4(12) . . ?
F6 P2 F2 177.1(7) . . ?
F6 P2 F5 86.7(8) . . ?
F2 P2 F5 91.6(8) . . ?
F6 P2 F1 93.4(6) . . ?
F2 P2 F1 89.0(6) . . ?
F5 P2 F1 91.2(6) . . ?
F6 P2 F3 91.8(7) . . ?
F2 P2 F3 89.8(7) . . ?
F5 P2 F3 178.4(7) . . ?
F1 P2 F3 89.4(5) . . ?
F6 P2 F4 87.9(6) . . ?
F2 P2 F4 89.7(6) . . ?
F5 P2 F4 89.6(5) . . ?
F1 P2 F4 178.5(6) . . ?
F3 P2 F4 89.8(4) . . ?
N7 C34 C33 179(2) . . ?

loop_
_geom_bond_atom_site_label_1
_geom_bond_atom_site_label_2
_geom_bond_distance
_geom_bond_site_symmetry_2
_geom_bond_publ_flag
Ru1 N6 2.103(7) . ?
Ru1 N1 2.110(7) . ?
Ru1 N5 2.126(8) . ?
Ru1 N3 2.138(8) . ?
Ru1 S2 2.307(3) . ?
Ru1 S1 2.324(3) . ?
N1 C14 1.337(12) . ?
N1 C16 1.421(12) . ?
N2 C14 1.342(13) . ?
N2 C15 1.368(13) . ?
N3 C7 1.328(13) . ?
N3 C6 1.409(12) . ?
N4 C7 1.331(13) . ?
N4 C5 1.384(15) . ?
N5 C30 1.324(12) . ?
N5 C26 1.355(12) . ?
N6 C21 1.329(12) . ?
N6 C25 1.363(12) . ?
S1 C9 1.805(11) . ?
S1 C10 1.821(12) . ?
S2 C12 1.797(12) . ?
S2 C11 1.812(12) . ?
C1 C2 1.364(15) . ?
C1 C6 1.372(15) . ?
C2 C3 1.380(18) . ?
C3 C4 1.360(19) . ?
C4 C5 1.374(16) . ?
C5 C6 1.398(15) . ?
C7 C8 1.486(15) . ?
C8 C9 1.501(15) . ?
C10 C11 1.503(16) . ?
C12 C13 1.525(16) . ?
C13 C14 1.479(15) . ?
C15 C20 1.384(14) . ?
C15 C16 1.389(13) . ?
C16 C17 1.389(14) . ?
C17 C18 1.376(14) . ?
C18 C19 1.393(15) . ?
C19 C20 1.383(16) . ?
C21 C22 1.366(14) . ?
C22 C23 1.345(16) . ?
C23 C24 1.380(16) . ?
C24 C32 1.404(17) . ?
C24 C25 1.408(13) . ?
C25 C26 1.452(13) . ?
C26 C27 1.408(14) . ?
C27 C28 1.397(15) . ?
C27 C31 1.443(15) . ?
C28 C29 1.370(15) . ?
C29 C30 1.378(15) . ?
C31 C32 1.333(17) . ?
P1 F12 1.419(12) . ?
P1 F11 1.447(12) . ?
P1 F7 1.448(13) . ?
P1 F8 1.459(17) . ?
P1 F10 1.468(14) . ?
P1 F9 1.513(14) . ?
P2 F6 1.533(10) . ?
P2 F2 1.537(10) . ?
P2 F5 1.546(10) . ?
P2 F1 1.553(8) . ?
P2 F3 1.563(8) . ?
P2 F4 1.572(8) . ?
C33 C34 1.46(2) . ?
C34 N7 1.12(2) . ?

loop_
_geom_torsion_atom_site_label_1
_geom_torsion_atom_site_label_2
_geom_torsion_atom_site_label_3
_geom_torsion_atom_site_label_4
_geom_torsion
_geom_torsion_site_symmetry_1
_geom_torsion_site_symmetry_2
_geom_torsion_site_symmetry_3
_geom_torsion_site_symmetry_4
_geom_torsion_publ_flag
N6 Ru1 N1 C14 61.4(8) . . . . ?
N5 Ru1 N1 C14 139.7(8) . . . . ?
N3 Ru1 N1 C14 -95(6) . . . . ?
S2 Ru1 N1 C14 -34.0(8) . . . . ?
S1 Ru1 N1 C14 -121.5(8) . . . . ?
N6 Ru1 N1 C16 -110.0(8) . . . . ?
N5 Ru1 N1 C16 -31.7(8) . . . . ?
N3 Ru1 N1 C16 94(5) . . . . ?
S2 Ru1 N1 C16 154.5(7) . . . . ?
S1 Ru1 N1 C16 67.0(7) . . . . ?
N6 Ru1 N3 C7 150.9(8) . . . . ?
N1 Ru1 N3 C7 -53(6) . . . . ?
N5 Ru1 N3 C7 72.7(9) . . . . ?
S2 Ru1 N3 C7 -113.8(8) . . . . ?
S1 Ru1 N3 C7 -26.3(8) . . . . ?
N6 Ru1 N3 C6 -30.9(8) . . . . ?
N1 Ru1 N3 C6 125(5) . . . . ?
N5 Ru1 N3 C6 -109.2(8) . . . . ?
S2 Ru1 N3 C6 64.3(8) . . . . ?
S1 Ru1 N3 C6 151.8(8) . . . . ?
N6 Ru1 N5 C30 -178.1(9) . . . . ?
N1 Ru1 N5 C30 94.4(9) . . . . ?
N3 Ru1 N5 C30 -82.9(9) . . . . ?
S2 Ru1 N5 C30 -136.7(14) . . . . ?
S1 Ru1 N5 C30 8.9(9) . . . . ?
N6 Ru1 N5 C26 -1.4(6) . . . . ?
N1 Ru1 N5 C26 -88.8(7) . . . . ?
N3 Ru1 N5 C26 93.9(7) . . . . ?
S2 Ru1 N5 C26 40.1(19) . . . . ?
S1 Ru1 N5 C26 -174.4(6) . . . . ?
N1 Ru1 N6 C21 -82.8(9) . . . . ?
N5 Ru1 N6 C21 -177.4(9) . . . . ?
N3 Ru1 N6 C21 95.8(9) . . . . ?
S2 Ru1 N6 C21 7.9(9) . . . . ?
S1 Ru1 N6 C21 -106.7(18) . . . . ?
N1 Ru1 N6 C25 94.3(6) . . . . ?
N5 Ru1 N6 C25 -0.3(6) . . . . ?
N3 Ru1 N6 C25 -87.1(6) . . . . ?
S2 Ru1 N6 C25 -175.0(6) . . . . ?
S1 Ru1 N6 C25 70(2) . . . . ?
N6 Ru1 S1 C9 -148.8(19) . . . . ?
N1 Ru1 S1 C9 -172.8(5) . . . . ?
N5 Ru1 S1 C9 -79.3(5) . . . . ?
N3 Ru1 S1 C9 8.7(5) . . . . ?
S2 Ru1 S1 C9 96.1(4) . . . . ?
N6 Ru1 S1 C10 105.8(19) . . . . ?
N1 Ru1 S1 C10 81.8(5) . . . . ?
N5 Ru1 S1 C10 175.3(5) . . . . ?
N3 Ru1 S1 C10 -96.7(5) . . . . ?
S2 Ru1 S1 C10 -9.3(5) . . . . ?
N6 Ru1 S2 C12 -81.3(5) . . . . ?
N1 Ru1 S2 C12 7.1(5) . . . . ?
N5 Ru1 S2 C12 -121.9(16) . . . . ?
N3 Ru1 S2 C12 -175.7(5) . . . . ?
S1 Ru1 S2 C12 92.1(5) . . . . ?
N6 Ru1 S2 C11 173.3(5) . . . . ?
N1 Ru1 S2 C11 -98.3(5) . . . . ?
N5 Ru1 S2 C11 132.7(16) . . . . ?
N3 Ru1 S2 C11 78.9(5) . . . . ?
S1 Ru1 S2 C11 -13.3(5) . . . . ?
C6 C1 C2 C3 2(2) . . . . ?
C1 C2 C3 C4 -1(2) . . . . ?
C2 C3 C4 C5 -1(2) . . . . ?
C3 C4 C5 N4 -177.6(14) . . . . ?
C3 C4 C5 C6 2(2) . . . . ?
C7 N4 C5 C4 179.5(14) . . . . ?
C7 N4 C5 C6 -0.2(14) . . . . ?
C2 C1 C6 C5 -0.4(17) . . . . ?
C2 C1 C6 N3 177.3(11) . . . . ?
C4 C5 C6 C1 -1.7(19) . . . . ?
N4 C5 C6 C1 178.1(10) . . . . ?
C4 C5 C6 N3 -179.9(12) . . . . ?
N4 C5 C6 N3 -0.1(13) . . . . ?
C7 N3 C6 C1 -177.4(12) . . . . ?
Ru1 N3 C6 C1 4.1(17) . . . . ?
C7 N3 C6 C5 0.4(11) . . . . ?
Ru1 N3 C6 C5 -178.0(7) . . . . ?
C6 N3 C7 N4 -0.6(12) . . . . ?
Ru1 N3 C7 N4 177.9(7) . . . . ?
C6 N3 C7 C8 -178.5(12) . . . . ?
Ru1 N3 C7 C8 0.0(16) . . . . ?
C5 N4 C7 N3 0.5(14) . . . . ?
C5 N4 C7 C8 178.6(11) . . . . ?
N3 C7 C8 C9 55.8(16) . . . . ?
N4 C7 C8 C9 -121.9(12) . . . . ?
C7 C8 C9 S1 -68.0(12) . . . . ?
C10 S1 C9 C8 140.7(9) . . . . ?
Ru1 S1 C9 C8 31.4(10) . . . . ?
C9 S1 C10 C11 -79.4(10) . . . . ?
Ru1 S1 C10 C11 36.6(10) . . . . ?
S1 C10 C11 S2 -51.8(12) . . . . ?
C12 S2 C11 C10 -75.0(10) . . . . ?
Ru1 S2 C11 C10 40.1(10) . . . . ?
C11 S2 C12 C13 145.1(9) . . . . ?
Ru1 S2 C12 C13 36.0(10) . . . . ?
S2 C12 C13 C14 -66.8(12) . . . . ?
C16 N1 C14 N2 4.0(11) . . . . ?
Ru1 N1 C14 N2 -169.0(7) . . . . ?
C16 N1 C14 C13 -171.9(11) . . . . ?
Ru1 N1 C14 C13 15.0(16) . . . . ?
C15 N2 C14 N1 -3.5(12) . . . . ?
C15 N2 C14 C13 172.8(10) . . . . ?
C12 C13 C14 N1 42.6(16) . . . . ?
C12 C13 C14 N2 -133.0(11) . . . . ?
C14 N2 C15 C20 -179.6(11) . . . . ?
C14 N2 C15 C16 1.4(12) . . . . ?
N2 C15 C16 C17 -176.7(9) . . . . ?
C20 C15 C16 C17 4.2(16) . . . . ?
N2 C15 C16 N1 1.0(11) . . . . ?
C20 C15 C16 N1 -178.1(10) . . . . ?
C14 N1 C16 C15 -3.0(10) . . . . ?
Ru1 N1 C16 C15 169.8(6) . . . . ?
C14 N1 C16 C17 174.4(10) . . . . ?
Ru1 N1 C16 C17 -12.8(15) . . . . ?
C15 C16 C17 C18 -3.2(14) . . . . ?
N1 C16 C17 C18 179.6(10) . . . . ?
C16 C17 C18 C19 0.6(16) . . . . ?
C17 C18 C19 C20 1.3(18) . . . . ?
C18 C19 C20 C15 -0.5(18) . . . . ?
N2 C15 C20 C19 179.0(11) . . . . ?
C16 C15 C20 C19 -2.1(17) . . . . ?
C25 N6 C21 C22 -0.5(15) . . . . ?
Ru1 N6 C21 C22 176.6(8) . . . . ?
N6 C21 C22 C23 1.1(18) . . . . ?
C21 C22 C23 C24 -1.6(18) . . . . ?
C22 C23 C24 C32 178.4(11) . . . . ?
C22 C23 C24 C25 1.6(17) . . . . ?
C21 N6 C25 C24 0.5(14) . . . . ?
Ru1 N6 C25 C24 -177.1(8) . . . . ?
C21 N6 C25 C26 179.4(8) . . . . ?
Ru1 N6 C25 C26 1.8(10) . . . . ?
C23 C24 C25 N6 -1.0(15) . . . . ?
C32 C24 C25 N6 -178.0(10) . . . . ?
C23 C24 C25 C26 -179.9(9) . . . . ?
C32 C24 C25 C26 3.1(15) . . . . ?
C30 N5 C26 C27 -0.3(14) . . . . ?
Ru1 N5 C26 C27 -177.5(8) . . . . ?
C30 N5 C26 C25 180.0(9) . . . . ?
Ru1 N5 C26 C25 2.8(11) . . . . ?
N6 C25 C26 N5 -3.1(13) . . . . ?
C24 C25 C26 N5 175.8(9) . . . . ?
N6 C25 C26 C27 177.1(8) . . . . ?
C24 C25 C26 C27 -3.9(14) . . . . ?
N5 C26 C27 C28 0.9(15) . . . . ?
C25 C26 C27 C28 -179.4(9) . . . . ?
N5 C26 C27 C31 -177.2(9) . . . . ?
C25 C26 C27 C31 2.5(14) . . . . ?
C26 C27 C28 C29 0.3(16) . . . . ?
C31 C27 C28 C29 178.3(11) . . . . ?
C27 C28 C29 C30 -2.1(18) . . . . ?
C26 N5 C30 C29 -1.6(15) . . . . ?
Ru1 N5 C30 C29 175.1(8) . . . . ?
C28 C29 C30 N5 2.9(18) . . . . ?
C28 C27 C31 C32 -178.4(12) . . . . ?
C26 C27 C31 C32 -0.4(17) . . . . ?
C27 C31 C32 C24 -0.5(19) . . . . ?
C23 C24 C32 C31 -177.7(12) . . . . ?
C25 C24 C32 C31 -1.0(18) . . . . ?
